data_2225556
loop_
_publ_author_name
'Tadbuppa, Primjira P.'
'Tiekink, Edward R. T.'

_publ_section_title
;
 [(<i>Z</i>)-<i>O</i>-Isopropyl
 <i>N</i>-(4-chlorophenyl)thiocarbamato-\k<i>S</i>](tricyclohexylphosphine-\k<i>P</i>)gold(I)
;
_journal_coeditor_code HG2659
_journal_issue 4
_journal_name_full 'Acta Crystallographica Section E'
_journal_page_first m420
_journal_paper_doi 10.1107/S1600536810009736
_journal_volume 66
_journal_year 2010
_chemical_formula_iupac '[Au (C10 H11 Cl N O S) (C18 H33 P)]'
_chemical_formula_moiety 'C28 H44 Au Cl N O P S'
_chemical_formula_sum 'C28 H44 Au Cl N O P S'
_chemical_formula_weight 706.09
_chemical_name_systematic
;
[(<i>Z</i>)-<i>O</i>-Isopropyl
<i>N</i>-(4-chlorophenyl)thiocarbamato-\k<i>S</i>](tricyclohexylphosphine-
\k<i>P</i>)gold(I)
;
_space_group_IT_number 14
_symmetry_cell_setting monoclinic
_symmetry_space_group_name_Hall '-P 2ybc'
_symmetry_space_group_name_H-M 'P 1 21/c 1'
_atom_sites_solution_hydrogens geom
_atom_sites_solution_primary direct
_atom_sites_solution_secondary difmap
_audit_creation_method SHELXL-97
_cell_angle_alpha 90
_cell_angle_beta 100.162(3)
_cell_angle_gamma 90
_cell_formula_units_Z 4
_cell_length_a 9.4547(15)
_cell_length_b 26.137(4)
_cell_length_c 12.326(2)
_cell_measurement_reflns_used 879
_cell_measurement_temperature 223(2)
_cell_measurement_theta_max 27.4
_cell_measurement_theta_min 2.6
_cell_volume 2998.2(8)
_computing_cell_refinement 'SAINT (Bruker, 2000)'
_computing_data_collection 'SMART (Bruker, 2000)'
_computing_data_reduction 'SAINT (Bruker, 2000)'
_computing_molecular_graphics 'ORTEP-3 (Farrugia, 1997) and DIAMOND (Brandenburg, 2006)'
_computing_publication_material 'publCIF (Westrip, 2010)'
_computing_structure_refinement 'SHELXL97 (Sheldrick, 2008)'
_computing_structure_solution 'PATTY in DIRDIF92 (Beurskens <i>et al.</i>,  1992)'
_diffrn_ambient_temperature 223(2)
_diffrn_measured_fraction_theta_full 0.999
_diffrn_measured_fraction_theta_max 0.999
_diffrn_measurement_device_type 'Bruker SMART CCD'
_diffrn_measurement_method '\w scans'
_diffrn_radiation_monochromator graphite
_diffrn_radiation_source 'fine-focus sealed tube'
_diffrn_radiation_type MoK\a
_diffrn_radiation_wavelength 0.71069
_diffrn_reflns_av_R_equivalents 0.037
_diffrn_reflns_av_sigmaI/netI 0.043
_diffrn_reflns_limit_h_max 9
_diffrn_reflns_limit_h_min -12
_diffrn_reflns_limit_k_max 33
_diffrn_reflns_limit_k_min -33
_diffrn_reflns_limit_l_max 15
_diffrn_reflns_limit_l_min -15
_diffrn_reflns_number 20961
_diffrn_reflns_theta_full 27.5
_diffrn_reflns_theta_max 27.5
_diffrn_reflns_theta_min 1.9
_diffrn_standards_decay_% 0
_diffrn_standards_number 0
_exptl_absorpt_coefficient_mu 5.140
_exptl_absorpt_correction_T_max 1.000
_exptl_absorpt_correction_T_min 0.466
_exptl_absorpt_correction_type multi-scan
_exptl_absorpt_process_details '(SADABS; Bruker, 2000)'
_exptl_crystal_colour colourless
_exptl_crystal_density_diffrn 1.564
_exptl_crystal_density_method 'not measured'
_exptl_crystal_description prism
_exptl_crystal_F_000 1416
_exptl_crystal_size_max 0.32
_exptl_crystal_size_mid 0.07
_exptl_crystal_size_min 0.07
_refine_diff_density_max 3.49
_refine_diff_density_min -1.06
_refine_ls_extinction_method none
_refine_ls_goodness_of_fit_ref 1.06
_refine_ls_hydrogen_treatment constr
_refine_ls_matrix_type full
_refine_ls_number_parameters 307
_refine_ls_number_reflns 6886
_refine_ls_number_restraints 0
_refine_ls_restrained_S_all 1.06
_refine_ls_R_factor_all 0.055
_refine_ls_R_factor_gt 0.039
_refine_ls_shift/su_max 0.001
_refine_ls_shift/su_max_lt 0.001
_refine_ls_shift/su_mean 0.000
_refine_ls_structure_factor_coef Fsqd
_refine_ls_weighting_details 'calc w=1/[\s^2^(Fo^2^)+(0.0354P)^2^+3.2652P] where P=(Fo^2^+2Fc^2^)/3'
_refine_ls_weighting_scheme calc
_refine_ls_wR_factor_gt 0.082
_refine_ls_wR_factor_ref 0.087
_reflns_number_gt 5416
_reflns_number_total 6886
_reflns_threshold_expression I>2\s(I)
_cod_data_source_file hg2659.cif
_cod_data_source_block I
_cod_original_cell_volume 2998.0(8)
_cod_original_sg_symbol_H-M 'P 21/c'
_cod_database_code 2225556
_cod_database_fobs_code 2225556

loop_
_symmetry_equiv_pos_as_xyz
'x, y, z'
'-x, y+1/2, -z+1/2'
'-x, -y, -z'
'x, -y-1/2, z-1/2'

loop_
_atom_site_type_symbol
_atom_site_label
_atom_site_fract_x
_atom_site_fract_y
_atom_site_fract_z
_atom_site_U_iso_or_equiv
_atom_site_adp_type
_atom_site_calc_flag
_atom_site_refinement_flags
_atom_site_occupancy
_atom_site_disorder_assembly
_atom_site_disorder_group
Au Au 0.11172(2) 0.032224(6) 0.326336(15) 0.03900(7) Uani d . 1 . .
Cl Cl1 -0.41157(16) 0.29686(6) 0.41611(13) 0.0629(4) Uani d . 1 . .
S S1 0.04148(19) 0.11519(5) 0.35057(11) 0.0547(4) Uani d . 1 . .
P P1 0.16119(15) -0.05231(5) 0.31795(10) 0.0361(3) Uani d . 1 . .
O O1 0.1788(4) 0.12683(12) 0.1876(3) 0.0391(8) Uani d . 1 . .
N N1 0.0218(5) 0.19166(14) 0.2031(3) 0.0398(9) Uani d . 1 . .
C C1 0.0788(5) 0.14992(17) 0.2375(4) 0.0360(10) Uani d . 1 . .
C C2 -0.0798(5) 0.21535(17) 0.2577(4) 0.0365(11) Uani d . 1 . .
C C3 -0.0419(6) 0.23739(19) 0.3612(4) 0.0445(12) Uani d . 1 . .
H H3 0.0537 0.2351 0.3982 0.053 Uiso calc R 1 . .
C C4 -0.1416(6) 0.26265(19) 0.4109(4) 0.0431(12) Uani d . 1 . .
H H4 -0.1149 0.2771 0.4813 0.052 Uiso calc R 1 . .
C C5 -0.2805(5) 0.26620(17) 0.3554(4) 0.0396(11) Uani d . 1 . .
C C6 -0.3205(6) 0.2456(2) 0.2522(4) 0.0478(13) Uani d . 1 . .
H H6 -0.4157 0.2487 0.2147 0.057 Uiso calc R 1 . .
C C7 -0.2198(6) 0.2204(2) 0.2044(4) 0.0468(12) Uani d . 1 . .
H H7 -0.2470 0.2063 0.1336 0.056 Uiso calc R 1 . .
C C8 0.2135(6) 0.1506(2) 0.0885(4) 0.0443(12) Uani d . 1 . .
H H8 0.1240 0.1610 0.0390 0.053 Uiso calc R 1 . .
C C9 0.3096(7) 0.1964(2) 0.1161(6) 0.0720(19) Uani d . 1 . .
H H9A 0.2581 0.2229 0.1483 0.108 Uiso calc R 1 . .
H H9B 0.3382 0.2093 0.0494 0.108 Uiso calc R 1 . .
H H9C 0.3943 0.1865 0.1683 0.108 Uiso calc R 1 . .
C C10 0.2859(7) 0.1079(2) 0.0358(5) 0.0570(15) Uani d . 1 . .
H H10A 0.2191 0.0798 0.0177 0.085 Uiso calc R 1 . .
H H10B 0.3696 0.0962 0.0869 0.085 Uiso calc R 1 . .
H H10C 0.3153 0.1205 -0.0309 0.085 Uiso calc R 1 . .
C C11 0.2157(5) -0.07089(17) 0.1873(4) 0.0357(10) Uani d . 1 . .
H H11 0.2373 -0.1080 0.1898 0.043 Uiso calc R 1 . .
C C12 0.3503(6) -0.0418(2) 0.1728(4) 0.0467(13) Uani d . 1 . .
H H12A 0.4278 -0.0496 0.2346 0.056 Uiso calc R 1 . .
H H12B 0.3313 -0.0049 0.1739 0.056 Uiso calc R 1 . .
C C13 0.3983(7) -0.0558(2) 0.0650(5) 0.0594(16) Uani d . 1 . .
H H13A 0.4813 -0.0347 0.0562 0.071 Uiso calc R 1 . .
H H13B 0.4286 -0.0917 0.0678 0.071 Uiso calc R 1 . .
C C14 0.2799(8) -0.0479(2) -0.0335(5) 0.0689(19) Uani d . 1 . .
H H14A 0.3116 -0.0610 -0.0998 0.083 Uiso calc R 1 . .
H H14B 0.2610 -0.0112 -0.0438 0.083 Uiso calc R 1 . .
C C15 0.1423(7) -0.0750(2) -0.0190(5) 0.0618(16) Uani d . 1 . .
H H15A 0.0655 -0.0660 -0.0804 0.074 Uiso calc R 1 . .
H H15B 0.1569 -0.1121 -0.0206 0.074 Uiso calc R 1 . .
C C16 0.0970(6) -0.0603(2) 0.0886(4) 0.0496(13) Uani d . 1 . .
H H16A 0.0108 -0.0797 0.0970 0.059 Uiso calc R 1 . .
H H16B 0.0725 -0.0239 0.0870 0.059 Uiso calc R 1 . .
C C17 0.3117(6) -0.07052(19) 0.4301(4) 0.0465(12) Uani d . 1 . .
H H17 0.3989 -0.0554 0.4090 0.056 Uiso calc R 1 . .
C C18 0.2971(7) -0.0452(2) 0.5377(5) 0.0554(14) Uani d . 1 . .
H H18A 0.2907 -0.0081 0.5271 0.066 Uiso calc R 1 . .
H H18B 0.2080 -0.0568 0.5602 0.066 Uiso calc R 1 . .
C C19 0.4528(8) -0.1131(3) 0.6415(7) 0.083(2) Uani d . 1 . .
H H19A 0.5414 -0.1180 0.6953 0.100 Uiso calc R 1 . .
H H19B 0.3744 -0.1298 0.6706 0.100 Uiso calc R 1 . .
C C20 0.4219(8) -0.0573(3) 0.6277(5) 0.0724(19) Uani d . 1 . .
H H20A 0.5077 -0.0400 0.6114 0.087 Uiso calc R 1 . .
H H20B 0.4020 -0.0435 0.6974 0.087 Uiso calc R 1 . .
C C21 0.4688(8) -0.1377(3) 0.5361(6) 0.079(2) Uani d . 1 . .
H H21A 0.4788 -0.1747 0.5475 0.095 Uiso calc R 1 . .
H H21B 0.5573 -0.1252 0.5141 0.095 Uiso calc R 1 . .
C C22 0.3425(6) -0.1274(2) 0.4425(5) 0.0572(15) Uani d . 1 . .
H H22A 0.3649 -0.1410 0.3733 0.069 Uiso calc R 1 . .
H H22B 0.2569 -0.1452 0.4579 0.069 Uiso calc R 1 . .
C C23 0.0073(6) -0.09140(18) 0.3403(5) 0.0458(12) Uani d . 1 . .
H H23 0.0199 -0.0958 0.4212 0.055 Uiso calc R 1 . .
C C24 -0.0029(6) -0.14566(19) 0.2938(5) 0.0493(13) Uani d . 1 . .
H H24A -0.0203 -0.1442 0.2131 0.059 Uiso calc R 1 . .
H H24B 0.0883 -0.1635 0.3182 0.059 Uiso calc R 1 . .
C C25 -0.1236(7) -0.1750(2) 0.3320(6) 0.0714(19) Uani d . 1 . .
H H25A -0.1305 -0.2090 0.2980 0.086 Uiso calc R 1 . .
H H25B -0.0997 -0.1797 0.4120 0.086 Uiso calc R 1 . .
C C26 -0.2653(7) -0.1494(2) 0.3048(6) 0.0650(17) Uani d . 1 . .
H H26A -0.3351 -0.1680 0.3401 0.078 Uiso calc R 1 . .
H H26B -0.2985 -0.1506 0.2249 0.078 Uiso calc R 1 . .
C C27 -0.2580(6) -0.0941(2) 0.3430(5) 0.0571(15) Uani d . 1 . .
H H27A -0.3490 -0.0772 0.3129 0.068 Uiso calc R 1 . .
H H27B -0.2470 -0.0933 0.4236 0.068 Uiso calc R 1 . .
C C28 -0.1359(6) -0.0642(2) 0.3087(5) 0.0548(14) Uani d . 1 . .
H H28A -0.1299 -0.0304 0.3437 0.066 Uiso calc R 1 . .
H H28B -0.1561 -0.0591 0.2287 0.066 Uiso calc R 1 . .

loop_
_atom_site_aniso_label
_atom_site_aniso_U_11
_atom_site_aniso_U_22
_atom_site_aniso_U_33
_atom_site_aniso_U_12
_atom_site_aniso_U_13
_atom_site_aniso_U_23
Au 0.05318(13) 0.02822(10) 0.03867(11) 0.00624(9) 0.01655(8) 0.00351(8)
Cl1 0.0515(9) 0.0689(9) 0.0713(10) 0.0156(7) 0.0188(7) -0.0129(8)
S1 0.0946(12) 0.0329(6) 0.0458(7) 0.0167(7) 0.0377(8) 0.0081(5)
P1 0.0430(7) 0.0294(6) 0.0383(7) 0.0035(5) 0.0137(6) 0.0014(5)
O1 0.046(2) 0.0363(17) 0.0385(18) 0.0048(15) 0.0171(16) 0.0017(14)
N1 0.048(3) 0.036(2) 0.039(2) 0.0080(18) 0.0156(19) 0.0063(17)
C1 0.044(3) 0.032(2) 0.034(2) -0.003(2) 0.012(2) 0.0011(19)
C2 0.045(3) 0.030(2) 0.038(3) 0.003(2) 0.017(2) 0.0041(19)
C3 0.040(3) 0.046(3) 0.046(3) 0.006(2) 0.002(2) 0.001(2)
C4 0.046(3) 0.043(3) 0.040(3) 0.005(2) 0.008(2) -0.005(2)
C5 0.038(3) 0.035(2) 0.047(3) 0.006(2) 0.013(2) -0.001(2)
C6 0.040(3) 0.052(3) 0.050(3) 0.003(2) 0.006(2) 0.000(2)
C7 0.048(3) 0.051(3) 0.041(3) -0.002(2) 0.008(2) -0.006(2)
C8 0.046(3) 0.051(3) 0.039(3) 0.008(2) 0.017(2) 0.009(2)
C9 0.069(4) 0.053(4) 0.105(6) -0.006(3) 0.044(4) 0.005(4)
C10 0.058(4) 0.068(4) 0.049(3) 0.015(3) 0.022(3) -0.003(3)
C11 0.038(3) 0.031(2) 0.040(3) 0.000(2) 0.015(2) -0.0033(19)
C12 0.044(3) 0.050(3) 0.047(3) -0.004(2) 0.013(3) 0.004(2)
C13 0.065(4) 0.052(3) 0.072(4) 0.002(3) 0.040(4) 0.005(3)
C14 0.108(6) 0.057(3) 0.052(4) 0.001(4) 0.043(4) 0.003(3)
C15 0.085(5) 0.062(4) 0.039(3) -0.014(3) 0.011(3) -0.009(3)
C16 0.045(3) 0.063(3) 0.039(3) -0.005(3) 0.001(2) -0.004(2)
C17 0.052(3) 0.042(3) 0.045(3) 0.006(2) 0.006(2) 0.007(2)
C18 0.059(4) 0.052(3) 0.052(3) 0.003(3) 0.002(3) -0.003(3)
C19 0.067(5) 0.096(6) 0.079(5) -0.004(4) -0.009(4) 0.029(4)
C20 0.079(5) 0.088(5) 0.044(3) -0.014(4) -0.007(3) 0.010(3)
C21 0.073(5) 0.076(5) 0.087(5) 0.027(4) 0.011(4) 0.035(4)
C22 0.053(4) 0.040(3) 0.076(4) 0.004(3) 0.006(3) 0.002(3)
C23 0.050(3) 0.036(2) 0.055(3) -0.001(2) 0.018(3) 0.000(2)
C24 0.049(3) 0.039(3) 0.063(4) -0.005(2) 0.018(3) -0.009(2)
C25 0.075(5) 0.046(3) 0.103(6) -0.011(3) 0.042(4) -0.004(3)
C26 0.051(4) 0.076(4) 0.068(4) -0.020(3) 0.010(3) -0.010(3)
C27 0.047(3) 0.059(3) 0.070(4) 0.010(3) 0.024(3) 0.009(3)
C28 0.037(3) 0.049(3) 0.077(4) 0.000(2) 0.005(3) -0.004(3)

loop_
_atom_type_symbol
_atom_type_description
_atom_type_scat_dispersion_real
_atom_type_scat_dispersion_imag
_atom_type_scat_source
C C 0.0033 0.0016 'International Tables Vol C Tables 4.2.6.8 and 6.1.1.4'
H H 0.0000 0.0000 'International Tables Vol C Tables 4.2.6.8 and 6.1.1.4'
Au Au -2.0133 8.8022 'International Tables Vol C Tables 4.2.6.8 and 6.1.1.4'
N N 0.0061 0.0033 'International Tables Vol C Tables 4.2.6.8 and 6.1.1.4'
O O 0.0106 0.0060 'International Tables Vol C Tables 4.2.6.8 and 6.1.1.4'
P P 0.1023 0.0942 'International Tables Vol C Tables 4.2.6.8 and 6.1.1.4'
S S 0.1246 0.1234 'International Tables Vol C Tables 4.2.6.8 and 6.1.1.4'
Cl Cl 0.1484 0.1585 'International Tables Vol C Tables 4.2.6.8 and 6.1.1.4'

loop_
_geom_angle_atom_site_label_1
_geom_angle_atom_site_label_2
_geom_angle_atom_site_label_3
_geom_angle_site_symmetry_1
_geom_angle_site_symmetry_3
_geom_angle
_geom_angle_publ_flag
P1 Au S1 . . 172.45(5) y
C1 S1 Au . . 106.36(16) ?
C23 P1 C11 . . 109.6(2) ?
C23 P1 C17 . . 105.6(2) ?
C11 P1 C17 . . 106.7(2) ?
C23 P1 Au . . 111.10(16) ?
C11 P1 Au . . 112.92(15) ?
C17 P1 Au . . 110.63(17) ?
C1 O1 C8 . . 117.9(4) ?
C1 N1 C2 . . 120.5(4) ?
N1 C1 O1 . . 121.7(4) ?
N1 C1 S1 . . 125.7(4) ?
O1 C1 S1 . . 112.6(3) ?
C7 C2 C3 . . 118.0(4) ?
C7 C2 N1 . . 119.6(4) ?
C3 C2 N1 . . 122.2(5) ?
C4 C3 C2 . . 121.4(5) ?
C4 C3 H3 . . 119.3 ?
C2 C3 H3 . . 119.3 ?
C5 C4 C3 . . 118.7(5) ?
C5 C4 H4 . . 120.7 ?
C3 C4 H4 . . 120.7 ?
C6 C5 C4 . . 121.3(5) ?
C6 C5 Cl1 . . 118.4(4) ?
C4 C5 Cl1 . . 120.4(4) ?
C5 C6 C7 . . 119.2(5) ?
C5 C6 H6 . . 120.4 ?
C7 C6 H6 . . 120.4 ?
C6 C7 C2 . . 121.5(5) ?
C6 C7 H7 . . 119.3 ?
C2 C7 H7 . . 119.3 ?
O1 C8 C9 . . 111.5(5) ?
O1 C8 C10 . . 103.3(4) ?
C9 C8 C10 . . 112.5(5) ?
O1 C8 H8 . . 109.8 ?
C9 C8 H8 . . 109.8 ?
C10 C8 H8 . . 109.8 ?
C8 C9 H9A . . 109.5 ?
C8 C9 H9B . . 109.5 ?
H9A C9 H9B . . 109.5 ?
C8 C9 H9C . . 109.5 ?
H9A C9 H9C . . 109.5 ?
H9B C9 H9C . . 109.5 ?
C8 C10 H10A . . 109.5 ?
C8 C10 H10B . . 109.5 ?
H10A C10 H10B . . 109.5 ?
C8 C10 H10C . . 109.5 ?
H10A C10 H10C . . 109.5 ?
H10B C10 H10C . . 109.5 ?
C12 C11 C16 . . 109.2(4) ?
C12 C11 P1 . . 109.9(3) ?
C16 C11 P1 . . 111.7(3) ?
C12 C11 H11 . . 108.7 ?
C16 C11 H11 . . 108.7 ?
P1 C11 H11 . . 108.7 ?
C11 C12 C13 . . 111.5(4) ?
C11 C12 H12A . . 109.3 ?
C13 C12 H12A . . 109.3 ?
C11 C12 H12B . . 109.3 ?
C13 C12 H12B . . 109.3 ?
H12A C12 H12B . . 108.0 ?
C14 C13 C12 . . 112.0(5) ?
C14 C13 H13A . . 109.2 ?
C12 C13 H13A . . 109.2 ?
C14 C13 H13B . . 109.2 ?
C12 C13 H13B . . 109.2 ?
H13A C13 H13B . . 107.9 ?
C13 C14 C15 . . 111.8(5) ?
C13 C14 H14A . . 109.3 ?
C15 C14 H14A . . 109.3 ?
C13 C14 H14B . . 109.3 ?
C15 C14 H14B . . 109.3 ?
H14A C14 H14B . . 107.9 ?
C16 C15 C14 . . 111.5(5) ?
C16 C15 H15A . . 109.3 ?
C14 C15 H15A . . 109.3 ?
C16 C15 H15B . . 109.3 ?
C14 C15 H15B . . 109.3 ?
H15A C15 H15B . . 108.0 ?
C15 C16 C11 . . 111.7(5) ?
C15 C16 H16A . . 109.3 ?
C11 C16 H16A . . 109.3 ?
C15 C16 H16B . . 109.3 ?
C11 C16 H16B . . 109.3 ?
H16A C16 H16B . . 107.9 ?
C18 C17 C22 . . 112.7(5) ?
C18 C17 P1 . . 111.3(4) ?
C22 C17 P1 . . 115.7(4) ?
C18 C17 H17 . . 105.4 ?
C22 C17 H17 . . 105.4 ?
P1 C17 H17 . . 105.4 ?
C20 C18 C17 . . 112.0(5) ?
C20 C18 H18A . . 109.2 ?
C17 C18 H18A . . 109.2 ?
C20 C18 H18B . . 109.2 ?
C17 C18 H18B . . 109.2 ?
H18A C18 H18B . . 107.9 ?
C21 C19 C20 . . 111.8(6) ?
C21 C19 H19A . . 109.3 ?
C20 C19 H19A . . 109.3 ?
C21 C19 H19B . . 109.3 ?
C20 C19 H19B . . 109.3 ?
H19A C19 H19B . . 107.9 ?
C19 C20 C18 . . 113.7(6) ?
C19 C20 H20A . . 108.8 ?
C18 C20 H20A . . 108.8 ?
C19 C20 H20B . . 108.8 ?
C18 C20 H20B . . 108.8 ?
H20A C20 H20B . . 107.7 ?
C19 C21 C22 . . 113.5(6) ?
C19 C21 H21A . . 108.9 ?
C22 C21 H21A . . 108.9 ?
C19 C21 H21B . . 108.9 ?
C22 C21 H21B . . 108.9 ?
H21A C21 H21B . . 107.7 ?
C17 C22 C21 . . 111.0(5) ?
C17 C22 H22A . . 109.4 ?
C21 C22 H22A . . 109.4 ?
C17 C22 H22B . . 109.4 ?
C21 C22 H22B . . 109.4 ?
H22A C22 H22B . . 108.0 ?
C28 C23 C24 . . 110.1(5) ?
C28 C23 P1 . . 113.3(4) ?
C24 C23 P1 . . 117.3(4) ?
C28 C23 H23 . . 104.9 ?
C24 C23 H23 . . 104.9 ?
P1 C23 H23 . . 104.9 ?
C25 C24 C23 . . 110.8(4) ?
C25 C24 H24A . . 109.5 ?
C23 C24 H24A . . 109.5 ?
C25 C24 H24B . . 109.5 ?
C23 C24 H24B . . 109.5 ?
H24A C24 H24B . . 108.1 ?
C26 C25 C24 . . 113.7(5) ?
C26 C25 H25A . . 108.8 ?
C24 C25 H25A . . 108.8 ?
C26 C25 H25B . . 108.8 ?
C24 C25 H25B . . 108.8 ?
H25A C25 H25B . . 107.7 ?
C25 C26 C27 . . 111.7(5) ?
C25 C26 H26A . . 109.3 ?
C27 C26 H26A . . 109.3 ?
C25 C26 H26B . . 109.3 ?
C27 C26 H26B . . 109.3 ?
H26A C26 H26B . . 107.9 ?
C28 C27 C26 . . 113.6(5) ?
C28 C27 H27A . . 108.9 ?
C26 C27 H27A . . 108.9 ?
C28 C27 H27B . . 108.9 ?
C26 C27 H27B . . 108.9 ?
H27A C27 H27B . . 107.7 ?
C27 C28 C23 . . 112.1(5) ?
C27 C28 H28A . . 109.2 ?
C23 C28 H28A . . 109.2 ?
C27 C28 H28B . . 109.2 ?
C23 C28 H28B . . 109.2 ?
H28A C28 H28B . . 107.9 ?

loop_
_geom_bond_atom_site_label_1
_geom_bond_atom_site_label_2
_geom_bond_site_symmetry_2
_geom_bond_distance
_geom_bond_publ_flag
Au P1 . 2.2646(12) y
Au S1 . 2.3027(13) y
Cl1 C5 . 1.751(5) ?
S1 C1 . 1.750(5) ?
P1 C23 . 1.838(5) ?
P1 C11 . 1.840(4) ?
P1 C17 . 1.862(5) ?
O1 C1 . 1.356(5) ?
O1 C8 . 1.459(5) ?
N1 C1 . 1.257(6) ?
N1 C2 . 1.410(6) ?
C2 C7 . 1.376(7) ?
C2 C3 . 1.388(7) ?
C3 C4 . 1.380(7) ?
C3 H3 . 0.9400 ?
C4 C5 . 1.373(7) ?
C4 H4 . 0.9400 ?
C5 C6 . 1.371(7) ?
C6 C7 . 1.374(7) ?
C6 H6 . 0.9400 ?
C7 H7 . 0.9400 ?
C8 C9 . 1.505(8) ?
C8 C10 . 1.514(7) ?
C8 H8 . 0.9900 ?
C9 H9A . 0.9700 ?
C9 H9B . 0.9700 ?
C9 H9C . 0.9700 ?
C10 H10A . 0.9700 ?
C10 H10B . 0.9700 ?
C10 H10C . 0.9700 ?
C11 C12 . 1.520(7) ?
C11 C16 . 1.528(7) ?
C11 H11 . 0.9900 ?
C12 C13 . 1.524(7) ?
C12 H12A . 0.9800 ?
C12 H12B . 0.9800 ?
C13 C14 . 1.513(9) ?
C13 H13A . 0.9800 ?
C13 H13B . 0.9800 ?
C14 C15 . 1.519(9) ?
C14 H14A . 0.9800 ?
C14 H14B . 0.9800 ?
C15 C16 . 1.514(7) ?
C15 H15A . 0.9800 ?
C15 H15B . 0.9800 ?
C16 H16A . 0.9800 ?
C16 H16B . 0.9800 ?
C17 C18 . 1.511(8) ?
C17 C22 . 1.518(7) ?
C17 H17 . 0.9900 ?
C18 C20 . 1.503(8) ?
C18 H18A . 0.9800 ?
C18 H18B . 0.9800 ?
C19 C21 . 1.481(10) ?
C19 C20 . 1.492(10) ?
C19 H19A . 0.9800 ?
C19 H19B . 0.9800 ?
C20 H20A . 0.9800 ?
C20 H20B . 0.9800 ?
C21 C22 . 1.531(9) ?
C21 H21A . 0.9800 ?
C21 H21B . 0.9800 ?
C22 H22A . 0.9800 ?
C22 H22B . 0.9800 ?
C23 C28 . 1.518(7) ?
C23 C24 . 1.526(7) ?
C23 H23 . 0.9900 ?
C24 C25 . 1.516(7) ?
C24 H24A . 0.9800 ?
C24 H24B . 0.9800 ?
C25 C26 . 1.481(9) ?
C25 H25A . 0.9800 ?
C25 H25B . 0.9800 ?
C26 C27 . 1.519(8) ?
C26 H26A . 0.9800 ?
C26 H26B . 0.9800 ?
C27 C28 . 1.514(7) ?
C27 H27A . 0.9800 ?
C27 H27B . 0.9800 ?
C28 H28A . 0.9800 ?
C28 H28B . 0.9800 ?

loop_
_geom_torsion_atom_site_label_1
_geom_torsion_atom_site_label_2
_geom_torsion_atom_site_label_3
_geom_torsion_atom_site_label_4
_geom_torsion_site_symmetry_1
_geom_torsion_site_symmetry_2
_geom_torsion_site_symmetry_3
_geom_torsion_site_symmetry_4
_geom_torsion
_geom_torsion_publ_flag
P1 Au S1 C1 . . . . -159.3(4) ?
S1 Au P1 C23 . . . . 29.2(5) ?
S1 Au P1 C11 . . . . 152.8(4) ?
S1 Au P1 C17 . . . . -87.8(5) ?
C2 N1 C1 O1 . . . . -178.8(4) ?
C2 N1 C1 S1 . . . . 1.4(7) ?
C8 O1 C1 N1 . . . . -3.1(7) ?
C8 O1 C1 S1 . . . . 176.7(3) ?
Au S1 C1 N1 . . . . 158.6(4) ?
Au S1 C1 O1 . . . . -21.1(4) ?
C1 N1 C2 C7 . . . . -114.7(6) ?
C1 N1 C2 C3 . . . . 70.2(6) ?
C7 C2 C3 C4 . . . . 1.5(7) ?
N1 C2 C3 C4 . . . . 176.7(4) ?
C2 C3 C4 C5 . . . . -0.7(8) ?
C3 C4 C5 C6 . . . . -0.6(8) ?
C3 C4 C5 Cl1 . . . . 178.8(4) ?
C4 C5 C6 C7 . . . . 0.9(8) ?
Cl1 C5 C6 C7 . . . . -178.6(4) ?
C5 C6 C7 C2 . . . . 0.1(8) ?
C3 C2 C7 C6 . . . . -1.2(7) ?
N1 C2 C7 C6 . . . . -176.5(5) ?
C1 O1 C8 C9 . . . . 76.9(6) ?
C1 O1 C8 C10 . . . . -162.0(4) ?
C23 P1 C11 C12 . . . . -175.4(3) ?
C17 P1 C11 C12 . . . . -61.6(4) ?
Au P1 C11 C12 . . . . 60.1(4) ?
C23 P1 C11 C16 . . . . 63.3(4) ?
C17 P1 C11 C16 . . . . 177.1(4) ?
Au P1 C11 C16 . . . . -61.2(4) ?
C16 C11 C12 C13 . . . . -56.7(6) ?
P1 C11 C12 C13 . . . . -179.5(4) ?
C11 C12 C13 C14 . . . . 55.2(6) ?
C12 C13 C14 C15 . . . . -52.6(7) ?
C13 C14 C15 C16 . . . . 53.0(7) ?
C14 C15 C16 C11 . . . . -56.1(7) ?
C12 C11 C16 C15 . . . . 57.6(6) ?
P1 C11 C16 C15 . . . . 179.3(4) ?
C23 P1 C17 C18 . . . . -78.2(4) ?
C11 P1 C17 C18 . . . . 165.2(4) ?
Au P1 C17 C18 . . . . 42.1(4) ?
C23 P1 C17 C22 . . . . 52.1(5) ?
C11 P1 C17 C22 . . . . -64.4(5) ?
Au P1 C17 C22 . . . . 172.4(4) ?
C22 C17 C18 C20 . . . . 51.2(7) ?
P1 C17 C18 C20 . . . . -177.0(4) ?
C21 C19 C20 C18 . . . . 52.5(9) ?
C17 C18 C20 C19 . . . . -51.8(8) ?
C20 C19 C21 C22 . . . . -52.7(8) ?
C18 C17 C22 C21 . . . . -50.9(7) ?
P1 C17 C22 C21 . . . . 179.4(4) ?
C19 C21 C22 C17 . . . . 52.1(8) ?
C11 P1 C23 C28 . . . . -99.4(4) ?
C17 P1 C23 C28 . . . . 146.1(4) ?
Au P1 C23 C28 . . . . 26.1(5) ?
C11 P1 C23 C24 . . . . 30.7(5) ?
C17 P1 C23 C24 . . . . -83.8(5) ?
Au P1 C23 C24 . . . . 156.2(4) ?
C28 C23 C24 C25 . . . . -56.0(7) ?
P1 C23 C24 C25 . . . . 172.5(4) ?
C23 C24 C25 C26 . . . . 55.8(8) ?
C24 C25 C26 C27 . . . . -51.6(8) ?
C25 C26 C27 C28 . . . . 49.3(8) ?
C26 C27 C28 C23 . . . . -51.7(7) ?
C24 C23 C28 C27 . . . . 54.6(6) ?
P1 C23 C28 C27 . . . . -171.8(4) ?
